data_4134497
loop_
_publ_author_name
'Pan, Chun-Ya'
'Yang, Xin-Rui'
'Xiong, Lin'
'Lu, Zhong-Wei'
'Zhen, Bo-Yu'
'Sui, Xin'
'Deng, Xue-Bin'
'Chen, Ling'
'Wu, Li-Ming'

_publ_section_title
;
 Solid-State Nonlinear Optical Switch with the Widest Switching
 Temperature Range Owing to Its Continuously Tunable <i>T</i><sub>c</sub>.
;
_journal_issue 13
_journal_name_full 'Journal of the American Chemical Society'
_journal_page_first 6423
_journal_page_last 6431
_journal_paper_doi 10.1021/jacs.0c01741
_journal_volume 142
_journal_year 2020
_chemical_formula_sum 'F H5.27 K0.68 N1.32 O3 P'
_chemical_formula_weight 148.43
_space_group_IT_number 33
_space_group_name_Hall 'P 2c -2n'
_space_group_name_H-M_alt 'P n a 21'
_atom_sites_solution_hydrogens geom
_atom_sites_solution_primary direct
_atom_sites_solution_secondary difmap
_audit_creation_method SHELXL-97
_cell_angle_alpha 90.00
_cell_angle_beta 90.00
_cell_angle_gamma 90.00
_cell_formula_units_Z 4
_cell_length_a 7.9303(4)
_cell_length_b 10.8767(7)
_cell_length_c 5.9330(3)
_cell_measurement_temperature 273(2)
_cell_volume 511.75(5)
_computing_structure_refinement 'SHELXL-97 (Sheldrick, 1997)'
_computing_structure_solution 'SHELXS-97 (Sheldrick, 1990)'
_diffrn_ambient_temperature 273(2)
_diffrn_measured_fraction_theta_full 0.980
_diffrn_measured_fraction_theta_max 0.980
_diffrn_radiation_monochromator graphite
_diffrn_radiation_source 'fine-focus sealed tube'
_diffrn_radiation_type MoK\a
_diffrn_radiation_wavelength 0.71073
_diffrn_reflns_av_R_equivalents 0.0629
_diffrn_reflns_av_sigmaI/netI 0.0426
_diffrn_reflns_limit_h_max 10
_diffrn_reflns_limit_h_min -10
_diffrn_reflns_limit_k_max 14
_diffrn_reflns_limit_k_min -14
_diffrn_reflns_limit_l_max 7
_diffrn_reflns_limit_l_min -7
_diffrn_reflns_number 7957
_diffrn_reflns_theta_full 27.49
_diffrn_reflns_theta_max 27.49
_diffrn_reflns_theta_min 3.18
_exptl_absorpt_coefficient_mu 1.020
_exptl_crystal_density_diffrn 1.926
_exptl_crystal_density_method 'not measured'
_exptl_crystal_F_000 302
_refine_diff_density_max 0.751
_refine_diff_density_min -0.653
_refine_diff_density_rms 0.155
_refine_ls_abs_structure_details 'Flack H D (1983), Acta Cryst. A39, 876-881'
_refine_ls_abs_structure_Flack 0.0(3)
_refine_ls_extinction_method none
_refine_ls_goodness_of_fit_ref 1.260
_refine_ls_hydrogen_treatment mixed
_refine_ls_matrix_type full
_refine_ls_number_parameters 89
_refine_ls_number_reflns 1121
_refine_ls_number_restraints 39
_refine_ls_restrained_S_all 1.238
_refine_ls_R_factor_all 0.0843
_refine_ls_R_factor_gt 0.0768
_refine_ls_shift/su_max 0.000
_refine_ls_shift/su_mean 0.000
_refine_ls_structure_factor_coef Fsqd
_refine_ls_weighting_details 'calc w=1/[\s^2^(Fo^2^)+(0.0000P)^2^+4.8103P] where P=(Fo^2^+2Fc^2^)/3'
_refine_ls_weighting_scheme calc
_refine_ls_wR_factor_gt 0.1381
_refine_ls_wR_factor_ref 0.1410
_reflns_number_gt 1033
_reflns_number_total 1121
_reflns_threshold_expression >2sigma(I)
_cod_data_source_file K0.7(NH4)1.3PO3F.cif
_cod_data_source_block K0.7(NH4)1.3PO3F-300K
_cod_depositor_comments 'Adding full bibliography for 4134470--4134505.cif.'
_cod_original_formula_sum 'H5.27 F K0.68 N1.32 O3 P'
_cod_database_code 4134497

loop_
_symmetry_equiv_pos_as_xyz
'x, y, z'
'-x, -y, z+1/2'
'x+1/2, -y+1/2, z'
'-x+1/2, y+1/2, z+1/2'

loop_
_atom_site_label
_atom_site_type_symbol
_atom_site_fract_x
_atom_site_fract_y
_atom_site_fract_z
_atom_site_U_iso_or_equiv
_atom_site_adp_type
_atom_site_occupancy
_atom_site_symmetry_multiplicity
_atom_site_calc_flag
_atom_site_refinement_flags
_atom_site_disorder_assembly
_atom_site_disorder_group
P P 0.19143(19) 0.62569(15) 0.3407(4) 0.0144(4) Uani 1 1 d . . .
F F 0.0000(5) 0.5781(4) 0.3393(13) 0.0352(11) Uani 1 1 d . . .
O1 O 0.1950(8) 0.7222(5) 0.5194(9) 0.0252(14) Uani 1 1 d . . .
O2 O 0.2185(8) 0.6685(6) 0.1026(9) 0.0251(14) Uani 1 1 d . . .
O3 O 0.2885(7) 0.5102(5) 0.3962(8) 0.0247(14) Uani 1 1 d . . .
N1 N 0.3574(6) 0.4625(5) 0.8576(14) 0.0178(13) Uani 1 1 d D . .
H1A H 0.332(7) 0.392(3) 0.901(9) 0.027 Uiso 1 1 d D . .
H1B H 0.462(3) 0.471(5) 0.857(14) 0.027 Uiso 1 1 d D . .
H1C H 0.314(8) 0.514(4) 0.946(9) 0.027 Uiso 1 1 d D . .
H1D H 0.319(9) 0.474(5) 0.728(6) 0.027 Uiso 1 1 d D . .
N2 N 0.4281(2) 0.80711(18) -0.1663(5) 0.0201(7) Uani 0.318(12) 1 d PD . .
H2A H 0.365(16) 0.868(9) -0.17(3) 0.030 Uiso 0.318(12) 1 d PD . .
H2B H 0.45(2) 0.790(17) -0.034(12) 0.030 Uiso 0.318(12) 1 d PD . .
H2C H 0.379(19) 0.748(10) -0.23(3) 0.030 Uiso 0.318(12) 1 d PD . .
H2D H 0.515(12) 0.822(15) -0.24(2) 0.030 Uiso 0.318(12) 1 d PD . .
K K 0.4281(2) 0.80711(18) -0.1663(5) 0.0201(7) Uani 0.682(12) 1 d P . .

loop_
_atom_site_aniso_label
_atom_site_aniso_U_11
_atom_site_aniso_U_22
_atom_site_aniso_U_33
_atom_site_aniso_U_23
_atom_site_aniso_U_13
_atom_site_aniso_U_12
P 0.0110(7) 0.0191(8) 0.0132(7) 0.0004(11) -0.0038(12) -0.0008(6)
F 0.0121(18) 0.042(2) 0.052(3) 0.001(4) 0.002(4) -0.0001(18)
O1 0.027(3) 0.023(3) 0.025(3) -0.004(2) 0.001(3) 0.004(3)
O2 0.037(4) 0.027(3) 0.011(2) 0.003(2) -0.002(3) 0.005(3)
O3 0.020(3) 0.028(3) 0.025(3) 0.007(2) 0.002(2) 0.000(2)
N1 0.014(3) 0.028(3) 0.011(3) -0.007(4) -0.001(3) 0.004(2)
N2 0.0164(10) 0.0229(10) 0.0209(10) -0.0016(14) 0.0046(14) -0.0023(8)
K 0.0164(10) 0.0229(10) 0.0209(10) -0.0016(14) 0.0046(14) -0.0023(8)

loop_
_atom_type_symbol
_atom_type_description
_atom_type_scat_dispersion_real
_atom_type_scat_dispersion_imag
_atom_type_scat_source
F F 0.0171 0.0103 'International Tables Vol C Tables 4.2.6.8 and 6.1.1.4'
H H 0.0000 0.0000 'International Tables Vol C Tables 4.2.6.8 and 6.1.1.4'
K K 0.2009 0.2494 'International Tables Vol C Tables 4.2.6.8 and 6.1.1.4'
N N 0.0061 0.0033 'International Tables Vol C Tables 4.2.6.8 and 6.1.1.4'
O O 0.0106 0.0060 'International Tables Vol C Tables 4.2.6.8 and 6.1.1.4'
P P 0.1023 0.0942 'International Tables Vol C Tables 4.2.6.8 and 6.1.1.4'

loop_
_geom_angle_atom_site_label_1
_geom_angle_atom_site_label_2
_geom_angle_atom_site_label_3
_geom_angle
_geom_angle_site_symmetry_1
_geom_angle_site_symmetry_3
_geom_angle_publ_flag
O1 P O2 116.6(4) . . ?
O1 P O3 114.9(3) . . ?
O2 P O3 113.0(3) . . ?
O1 P F 104.4(4) . . ?
O2 P F 103.3(4) . . ?
O3 P F 102.4(3) . . ?
O1 P K 133.7(3) . 4_545 ?
O2 P K 109.0(3) . 4_545 ?
O3 P K 48.3(2) . 4_545 ?
F P K 55.88(16) . 4_545 ?
O1 P K 45.9(3) . 3_466 ?
O2 P K 140.3(3) . 3_466 ?
O3 P K 106.4(2) . 3_466 ?
F P K 61.9(3) . 3_466 ?
K P K 92.93(7) 4_545 3_466 ?
O1 P K 116.4(2) . 3_465 ?
O2 P K 42.5(3) . 3_465 ?
O3 P K 128.6(2) . 3_465 ?
F P K 61.9(3) . 3_465 ?
K P K 91.83(7) 4_545 3_465 ?
K P K 106.55(6) 3_466 3_465 ?
P F K 97.87(18) . 4_545 ?
P F K 92.2(3) . 3_466 ?
K F K 115.0(2) 4_545 3_466 ?
P F K 92.6(3) . 3_465 ?
K F K 113.2(2) 4_545 3_465 ?
K F K 130.34(15) 3_466 3_465 ?
P O1 K 136.2(4) . 1_556 ?
P O1 K 112.0(3) . 3_466 ?
K O1 K 95.3(2) 1_556 3_466 ?
P O2 K 116.4(3) . 3_465 ?
P O3 K 108.2(3) . 4_545 ?

loop_
_geom_bond_atom_site_label_1
_geom_bond_atom_site_label_2
_geom_bond_distance
_geom_bond_site_symmetry_2
_geom_bond_publ_flag
P O1 1.492(6) . ?
P O2 1.503(6) . ?
P O3 1.509(5) . ?
P F 1.604(4) . ?
P K 3.593(3) 4_545 ?
P K 3.668(3) 3_466 ?
P K 3.734(3) 3_465 ?
F K 3.003(5) 4_545 ?
F K 3.239(8) 3_466 ?
F K 3.299(8) 3_465 ?
O1 K 2.784(7) 1_556 ?
O1 K 2.839(7) 3_466 ?
O2 K 2.815(7) 3_465 ?
O3 K 2.823(6) 4_545 ?
